data_2015086
loop_
_publ_author_name
'Demir, Selcuk'
'Yilmaz, Veysel T.'
'Harrison, William T. A.'

_publ_section_title
;
 A second polymorph of 2-aminopyridinium dihydrogenphosphate
;
_journal_coeditor_code SQ1219
_journal_issue 9
_journal_name_full 'Acta Crystallographica Section C'
_journal_page_first o565
_journal_page_last o567
_journal_paper_doi 10.1107/S0108270105024923
_journal_volume 61
_journal_year 2005
_chemical_formula_iupac 'C5 H7 N2 +, H2 O4 P -'
_chemical_formula_moiety 'C5 H7 N2 +, H2 O4 P -'
_chemical_formula_sum 'C5 H9 N2 O4 P'
_chemical_formula_weight 192.11
_chemical_name_systematic
;
\b-2-aminopyridinium dihydrogenphosphate
;
_space_group_IT_number 4
_symmetry_cell_setting monoclinic
_symmetry_space_group_name_Hall 'P 2yb'
_symmetry_space_group_name_H-M 'P 1 21 1'
_atom_sites_solution_hydrogens 'difmap (O-H) and geom (others)'
_atom_sites_solution_primary direct
_atom_sites_solution_secondary difmap
_audit_creation_method SHELXL-97
_cell_angle_alpha 90.00
_cell_angle_beta 98.576(4)
_cell_angle_gamma 90.00
_cell_formula_units_Z 2
_cell_length_a 9.0502(12)
_cell_length_b 4.5260(3)
_cell_length_c 9.9697(11)
_cell_measurement_reflns_used 928
_cell_measurement_temperature 120(2)
_cell_measurement_theta_max 27.48
_cell_measurement_theta_min 2.91
_cell_volume 403.80(7)
_computing_cell_refinement 'HKL Scalepack (Otwinowski & Minor 1997)'
_computing_data_collection 'Collect (Nonius, 1998)'
_computing_data_reduction 'HKL Denzo (Otwinowski & Minor 1997) and Scalepack'
_computing_molecular_graphics 'ORTEP-3 (Farrugia, 1997) and ATOMS (Shape Software, 2002)'
_computing_publication_material 'SHELXL97 '
_computing_structure_refinement 'SHELXL97 (Sheldrick, 1997)'
_computing_structure_solution 'SHELXS97 (Sheldrick, 1997)'
_diffrn_ambient_temperature 120(2)
_diffrn_measured_fraction_theta_full 0.977
_diffrn_measured_fraction_theta_max 0.977
_diffrn_measurement_device_type 'Nonius KappaCCD'
_diffrn_measurement_method '\w and \f'
_diffrn_radiation_monochromator graphite
_diffrn_radiation_source 'fine-focus sealed tube'
_diffrn_radiation_type MoK\a
_diffrn_radiation_wavelength 0.71073
_diffrn_reflns_av_R_equivalents 0.0904
_diffrn_reflns_av_sigmaI/netI 0.1267
_diffrn_reflns_limit_h_max 11
_diffrn_reflns_limit_h_min -11
_diffrn_reflns_limit_k_max 5
_diffrn_reflns_limit_k_min -5
_diffrn_reflns_limit_l_max 13
_diffrn_reflns_limit_l_min -10
_diffrn_reflns_number 3961
_diffrn_reflns_theta_full 27.61
_diffrn_reflns_theta_max 27.61
_diffrn_reflns_theta_min 3.29
_diffrn_standards_decay_% 0
_diffrn_standards_interval_count 0
_diffrn_standards_number 0
_exptl_absorpt_coefficient_mu 0.318
_exptl_absorpt_correction_T_max 0.978
_exptl_absorpt_correction_T_min 0.905
_exptl_absorpt_correction_type multi-scan
_exptl_absorpt_process_details '(SADABS; Bruker, 2003)'
_exptl_crystal_colour colourless
_exptl_crystal_density_diffrn 1.580
_exptl_crystal_density_method 'not measured'
_exptl_crystal_description rod
_exptl_crystal_F_000 200
_exptl_crystal_size_max 0.32
_exptl_crystal_size_mid 0.08
_exptl_crystal_size_min 0.06
_refine_diff_density_max 0.363
_refine_diff_density_min -0.443
_refine_ls_abs_structure_details 'Flack (1983), 672 Friedel pairs'
_refine_ls_abs_structure_Flack 0.3(2)
_refine_ls_extinction_coef 0.061(11)
_refine_ls_extinction_expression Fc^*^=kFc[1+0.001xFc^2^\l^3^/sin(2\q)]^-1/4^
_refine_ls_extinction_method SHELXL
_refine_ls_goodness_of_fit_ref 1.026
_refine_ls_hydrogen_treatment constr
_refine_ls_matrix_type full
_refine_ls_number_parameters 116
_refine_ls_number_reflns 1719
_refine_ls_number_restraints 3
_refine_ls_restrained_S_all 1.026
_refine_ls_R_factor_all 0.1019
_refine_ls_R_factor_gt 0.0602
_refine_ls_shift/su_max 0.000
_refine_ls_shift/su_mean 0.000
_refine_ls_structure_factor_coef Fsqd
_refine_ls_weighting_details 'calc w=1/[\s^2^(Fo^2^)+(0.0472P)^2^+0.0857P] where P=(Fo^2^+2Fc^2^)/3'
_refine_ls_weighting_scheme calc
_refine_ls_wR_factor_gt 0.1202
_refine_ls_wR_factor_ref 0.1374
_reflns_number_gt 1206
_reflns_number_total 1719
_reflns_threshold_expression I>2\s(I)
_cod_data_source_file sq1219.cif
_cod_data_source_block vty30t
_cod_original_sg_symbol_H-M 'P 21'
_cod_database_code 2015086

loop_
_symmetry_equiv_pos_as_xyz
'x, y, z'
'-x, y+1/2, -z'

loop_
_atom_site_label
_atom_site_fract_x
_atom_site_fract_y
_atom_site_fract_z
_atom_site_U_iso_or_equiv
_atom_site_adp_type
_atom_site_calc_flag
_atom_site_refinement_flags
_atom_site_occupancy
_atom_site_disorder_assembly
_atom_site_disorder_group
_atom_site_type_symbol
P1 0.30651(14) 0.5428(2) 0.38054(11) 0.0208(3) Uani d . 1 . . P
O1 0.2446(4) 0.7884(6) 0.2788(3) 0.0262(9) Uani d D 1 . . O
H1 0.197(6) 0.919(9) 0.305(5) 0.031 Uiso d D 1 . . H
O2 0.4496(4) 0.4371(7) 0.3245(3) 0.0267(8) Uani d D 1 . . O
H2 0.517(5) 0.350(11) 0.381(5) 0.032 Uiso d D 1 . . H
O3 0.3440(4) 0.6596(7) 0.5238(3) 0.0239(8) Uani d . 1 . . O
O4 0.1919(4) 0.2952(6) 0.3713(3) 0.0228(8) Uani d . 1 . . O
C1 0.3557(6) 0.4974(12) 0.8620(5) 0.0324(13) Uani d . 1 . . C
H3 0.4380 0.6249 0.8568 0.039 Uiso calc R 1 . . H
C2 0.3210(7) 0.4233(12) 0.9850(6) 0.0359(14) Uani d . 1 . . C
H4 0.3769 0.4976 1.0662 0.043 Uiso calc R 1 . . H
C3 0.1992(6) 0.2325(11) 0.9883(5) 0.0328(14) Uani d . 1 . . C
H5 0.1722 0.1772 1.0733 0.039 Uiso calc R 1 . . H
C4 0.1186(6) 0.1248(12) 0.8716(5) 0.0362(14) Uani d . 1 . . C
H6 0.0366 -0.0041 0.8755 0.043 Uiso calc R 1 . . H
C5 0.1588(6) 0.2075(9) 0.7446(5) 0.0227(11) Uani d . 1 . . C
N1 0.2752(5) 0.3933(8) 0.7461(4) 0.0249(10) Uani d . 1 . . N
H7 0.3002 0.4498 0.6681 0.030 Uiso calc R 1 . . H
N2 0.0882(5) 0.1089(8) 0.6266(4) 0.0288(10) Uani d . 1 . . N
H8 0.1177 0.1651 0.5503 0.035 Uiso calc R 1 . . H
H9 0.0120 -0.0126 0.6247 0.035 Uiso calc R 1 . . H

loop_
_atom_site_aniso_label
_atom_site_aniso_U_11
_atom_site_aniso_U_22
_atom_site_aniso_U_33
_atom_site_aniso_U_12
_atom_site_aniso_U_13
_atom_site_aniso_U_23
P1 0.0279(7) 0.0180(5) 0.0169(6) 0.0000(6) 0.0044(5) 0.0007(5)
O1 0.041(2) 0.0169(15) 0.0199(19) 0.0072(15) 0.0026(17) 0.0010(13)
O2 0.027(2) 0.0339(17) 0.0205(19) 0.0081(14) 0.0092(16) 0.0065(14)
O3 0.028(2) 0.0269(15) 0.0169(18) -0.0057(14) 0.0026(15) -0.0006(12)
O4 0.030(2) 0.0150(14) 0.025(2) -0.0006(14) 0.0092(16) -0.0023(12)
C1 0.036(3) 0.035(3) 0.024(3) -0.002(3) -0.002(2) -0.003(2)
C2 0.044(4) 0.043(3) 0.019(3) 0.010(3) 0.002(3) 0.003(2)
C3 0.029(3) 0.048(3) 0.024(3) 0.014(3) 0.014(3) 0.012(2)
C4 0.037(4) 0.041(3) 0.034(3) 0.005(2) 0.017(3) 0.012(2)
C5 0.022(3) 0.021(2) 0.026(3) 0.002(2) 0.006(2) 0.0027(18)
N1 0.029(3) 0.0294(19) 0.018(2) 0.0030(19) 0.0091(19) 0.0022(17)
N2 0.031(3) 0.031(2) 0.026(2) -0.0086(18) 0.0082(19) -0.0025(17)

loop_
_atom_type_symbol
_atom_type_description
_atom_type_scat_dispersion_real
_atom_type_scat_dispersion_imag
_atom_type_scat_source
C C 0.0033 0.0016 'International Tables Vol C Tables 4.2.6.8 and 6.1.1.4'
H H 0.0000 0.0000 'International Tables Vol C Tables 4.2.6.8 and 6.1.1.4'
N N 0.0061 0.0033 'International Tables Vol C Tables 4.2.6.8 and 6.1.1.4'
O O 0.0106 0.0060 'International Tables Vol C Tables 4.2.6.8 and 6.1.1.4'
P P 0.1023 0.0942 'International Tables Vol C Tables 4.2.6.8 and 6.1.1.4'

loop_
_geom_angle_atom_site_label_1
_geom_angle_atom_site_label_2
_geom_angle_atom_site_label_3
_geom_angle
O3 P1 O4 111.69(18)
O3 P1 O1 112.02(18)
O4 P1 O1 108.15(19)
O3 P1 O2 111.32(19)
O4 P1 O2 110.34(18)
O1 P1 O2 102.9(2)
P1 O1 H1 119(4)
P1 O2 H2 117(4)
C2 C1 N1 121.3(5)
C2 C1 H3 119.4
N1 C1 H3 119.4
C1 C2 C3 117.6(5)
C1 C2 H4 121.2
C3 C2 H4 121.2
C4 C3 C2 121.3(5)
C4 C3 H5 119.3
C2 C3 H5 119.3
C3 C4 C5 119.4(5)
C3 C4 H6 120.3
C5 C4 H6 120.3
N2 C5 N1 119.4(4)
N2 C5 C4 123.2(5)
N1 C5 C4 117.3(5)
C5 N1 C1 123.1(4)
C5 N1 H7 118.4
C1 N1 H7 118.4
C5 N2 H8 120.0
C5 N2 H9 120.0
H8 N2 H9 120.0

loop_
_geom_bond_atom_site_label_1
_geom_bond_atom_site_label_2
_geom_bond_site_symmetry_2
_geom_bond_distance
_geom_bond_publ_flag
P1 O3 . 1.514(3) y
P1 O4 . 1.521(3) y
P1 O1 . 1.552(3) y
P1 O2 . 1.560(4) y
O1 H1 . 0.80(3) ?
O2 H2 . 0.86(3) ?
C1 C2 . 1.352(7) ?
C1 N1 . 1.356(6) ?
C1 H3 . 0.9500 ?
C2 C3 . 1.405(8) ?
C2 H4 . 0.9500 ?
C3 C4 . 1.367(8) ?
C3 H5 . 0.9500 ?
C4 C5 . 1.418(7) ?
C4 H6 . 0.9500 ?
C5 N2 . 1.329(6) ?
C5 N1 . 1.346(6) ?
N1 H7 . 0.8800 ?
N2 H8 . 0.8800 ?
N2 H9 . 0.8800 ?

loop_
_geom_hbond_atom_site_label_D
_geom_hbond_atom_site_label_H
_geom_hbond_atom_site_label_A
_geom_hbond_site_symmetry_A
_geom_hbond_distance_DH
_geom_hbond_distance_HA
_geom_hbond_distance_DA
_geom_hbond_angle_DHA
O1 H1 O4 1_565 0.80(3) 1.83(4) 2.544(4) 149(5)
O2 H2 O3 2_646 0.86(3) 1.69(3) 2.552(5) 174(5)
N1 H7 O3 . 0.88 1.82 2.676(5) 165
N2 H8 O4 . 0.88 2.08 2.963(5) 179
N2 H9 O4 2_546 0.88 2.05 2.908(5) 166

loop_
_geom_torsion_atom_site_label_1
_geom_torsion_atom_site_label_2
_geom_torsion_atom_site_label_3
_geom_torsion_atom_site_label_4
_geom_torsion
N1 C1 C2 C3 0.5(8)
C1 C2 C3 C4 0.1(8)
C2 C3 C4 C5 0.0(8)
C3 C4 C5 N2 178.8(5)
C3 C4 C5 N1 -0.7(7)
N2 C5 N1 C1 -178.1(4)
C4 C5 N1 C1 1.3(7)
C2 C1 N1 C5 -1.3(7)

loop_
_cod_related_entry_id
_cod_related_entry_database
_cod_related_entry_code
1 ChemSpider 21133729
